data_7024130
loop_
_publ_author_name
'Crowley, James D.'
'Bandeen, Pauline H.'

_publ_section_title
;
 A multicomponent CuAAC &quot;click&quot; approach to a library of hybrid
 polydentate 2-pyridyl-1,2,3-triazole ligands: new building blocks for the
 generation of metallosupramolecular architectures.
;
_journal_issue 2
_journal_name_full 'Dalton transactions (Cambridge, England : 2003)'
_journal_page_first 612
_journal_page_last 623
_journal_paper_doi 10.1039/b911276f
_journal_volume 39
_journal_year 2010
_chemical_formula_moiety 'C44 H36 Ag2 N16, 2(F6 Sb)'
_chemical_formula_sum 'C44 H36 Ag2 F12 N16 Sb2'
_chemical_formula_weight 1476.13
_chemical_name_systematic
;
?
;
_space_group_IT_number 2
_symmetry_cell_setting triclinic
_symmetry_space_group_name_Hall '-P 1'
_symmetry_space_group_name_H-M 'P -1'
_atom_sites_solution_hydrogens geom
_atom_sites_solution_primary direct
_atom_sites_solution_secondary difmap
_audit_creation_method SHELXL-97
_cell_angle_alpha 80.209(6)
_cell_angle_beta 85.380(5)
_cell_angle_gamma 84.307(5)
_cell_formula_units_Z 2
_cell_length_a 7.495(7)
_cell_length_b 14.440(14)
_cell_length_c 22.888(3)
_cell_measurement_reflns_used 9436
_cell_measurement_temperature 90(2)
_cell_measurement_theta_max 27.57
_cell_measurement_theta_min 2.49
_cell_volume 2424(3)
_computing_cell_refinement 'Bruker SMART'
_computing_data_collection 'Bruker SMART'
_computing_data_reduction 'Bruker SAINT'
_computing_molecular_graphics 'Bruker SHELXTL'
_computing_publication_material 'Bruker SHELXTL'
_computing_structure_refinement 'SHELXL-97 (Sheldrick, 2008)'
_computing_structure_solution 'SIR97 (Altomare et al., 1999)'
_diffrn_ambient_temperature 90(2)
_diffrn_measured_fraction_theta_full 0.972
_diffrn_measured_fraction_theta_max 0.972
_diffrn_measurement_device_type 'Bruker APEXII CCD area detector'
_diffrn_measurement_method 'phi and omega scans'
_diffrn_radiation_monochromator graphite
_diffrn_radiation_source 'fine-focus sealed tube'
_diffrn_radiation_type MoK\a
_diffrn_radiation_wavelength 0.71069
_diffrn_reflns_av_R_equivalents 0.0406
_diffrn_reflns_av_sigmaI/netI 0.0314
_diffrn_reflns_limit_h_max 9
_diffrn_reflns_limit_h_min -9
_diffrn_reflns_limit_k_max 17
_diffrn_reflns_limit_k_min -17
_diffrn_reflns_limit_l_max 27
_diffrn_reflns_limit_l_min -27
_diffrn_reflns_number 50393
_diffrn_reflns_theta_full 25.50
_diffrn_reflns_theta_max 25.50
_diffrn_reflns_theta_min 0.90
_diffrn_standards_number 0
_exptl_absorpt_coefficient_mu 1.998
_exptl_absorpt_correction_T_max 0.82
_exptl_absorpt_correction_T_min 0.57
_exptl_absorpt_correction_type multi-scan
_exptl_absorpt_process_details 'SADABS (Bruker, 2004)'
_exptl_crystal_colour colourless
_exptl_crystal_density_diffrn 2.023
_exptl_crystal_density_method 'not measured'
_exptl_crystal_description plate
_exptl_crystal_F_000 1432
_exptl_crystal_size_max 0.54
_exptl_crystal_size_mid 0.24
_exptl_crystal_size_min 0.10
_refine_diff_density_max 1.254
_refine_diff_density_min -0.840
_refine_diff_density_rms 0.098
_refine_ls_extinction_method none
_refine_ls_goodness_of_fit_ref 1.066
_refine_ls_hydrogen_treatment constr
_refine_ls_matrix_type full
_refine_ls_number_parameters 735
_refine_ls_number_reflns 8764
_refine_ls_number_restraints 0
_refine_ls_restrained_S_all 1.066
_refine_ls_R_factor_all 0.0363
_refine_ls_R_factor_gt 0.0283
_refine_ls_shift/su_max 0.002
_refine_ls_shift/su_mean 0.000
_refine_ls_structure_factor_coef Fsqd
_refine_ls_weighting_details 'calc w=1/[\s^2^(Fo^2^)+(0.2000P)^2^+0.0000P] where P=(Fo^2^+2Fc^2^)/3'
_refine_ls_weighting_scheme calc
_refine_ls_wR_factor_gt 0.1064
_refine_ls_wR_factor_ref 0.1320
_reflns_number_gt 7443
_reflns_number_total 8764
_reflns_threshold_expression >2\s(I)
_cod_data_source_file b911276f.txt
_cod_data_source_block jc276
_cod_depositor_comments
;
The following automatic conversions were performed:

'_symmetry_cell_setting' value 'Triclinic' changed to 'triclinic'
according to /home/saulius/struct/CIF-dictionaries/cif_core.dic
dictionary named 'cif_core.dic' version 2.4.2 from 2011-04-26.

Automatic conversion script
Id: cif_fix_values 1891 2012-01-12 08:04:46Z andrius 
;
_cod_original_cell_volume 2423(3)
_cod_original_sg_symbol_H-M P-1
_cod_database_code 7024130

loop_
_symmetry_equiv_pos_as_xyz
'x, y, z'
'-x, -y, -z'

loop_
_atom_site_label
_atom_site_type_symbol
_atom_site_fract_x
_atom_site_fract_y
_atom_site_fract_z
_atom_site_U_iso_or_equiv
_atom_site_adp_type
_atom_site_occupancy
_atom_site_symmetry_multiplicity
_atom_site_calc_flag
_atom_site_refinement_flags
_atom_site_disorder_assembly
_atom_site_disorder_group
C1 C 0.1105(5) 0.6113(3) 0.46209(18) 0.0317(9) Uani 1 1 d . . .
H1 H 0.1105 0.5728 0.4334 0.038 Uiso 1 1 calc R . .
C2 C 0.0304(5) 0.7026(3) 0.45090(18) 0.0297(9) Uani 1 1 d . . .
H2 H -0.0231 0.7244 0.4153 0.036 Uiso 1 1 calc R . .
C3 C 0.0300(5) 0.7605(3) 0.49215(17) 0.0263(9) Uani 1 1 d . . .
H3 H -0.0203 0.8225 0.4848 0.032 Uiso 1 1 calc R . .
C4 C 0.1069(4) 0.7243(3) 0.54557(17) 0.0228(8) Uani 1 1 d . . .
H4 H 0.1054 0.7616 0.5750 0.027 Uiso 1 1 calc R . .
C5 C 0.1856(4) 0.6328(3) 0.55457(16) 0.0172(7) Uani 1 1 d . . .
C6 C 0.2706(4) 0.5929(3) 0.61014(17) 0.0190(7) Uani 1 1 d . . .
C7 C 0.2921(4) 0.6341(3) 0.65864(16) 0.0217(8) Uani 1 1 d . . .
H8 H 0.2501 0.6946 0.6650 0.026 Uiso 1 1 calc R . .
C8 C 0.4493(7) 0.5720(3) 0.7544(2) 0.0458(13) Uani 1 1 d . . .
H9A H 0.5677 0.5386 0.7582 0.055 Uiso 1 1 calc R . .
H9B H 0.3682 0.5406 0.7849 0.055 Uiso 1 1 calc R . .
C9 C 0.4573(6) 0.6724(3) 0.76411(17) 0.0291(9) Uani 1 1 d . . .
C10 C 0.3137(5) 0.7115(3) 0.79809(17) 0.0303(9) Uani 1 1 d . . .
H11 H 0.2177 0.6760 0.8124 0.036 Uiso 1 1 calc R . .
C11 C 0.6868(5) 0.1982(3) 0.18944(17) 0.0282(9) Uani 1 1 d . . .
H11A H 0.7833 0.1730 0.1672 0.034 Uiso 1 1 calc R . .
C12 C 0.5444(5) 0.1454(3) 0.20995(17) 0.0307(9) Uani 1 1 d . . .
H12A H 0.5439 0.0847 0.2014 0.037 Uiso 1 1 calc R . .
C13 C 0.4015(5) 0.1835(3) 0.24350(18) 0.0312(9) Uani 1 1 d . . .
H13A H 0.3053 0.1478 0.2571 0.037 Uiso 1 1 calc R . .
C14 C 0.3996(5) 0.2736(3) 0.25707(17) 0.0272(9) Uani 1 1 d . . .
C15 C 0.2393(6) 0.3106(4) 0.2936(2) 0.0498(15) Uani 1 1 d . . .
H15C H 0.2029 0.3752 0.2764 0.060 Uiso 1 1 calc R . .
H15D H 0.1395 0.2731 0.2927 0.060 Uiso 1 1 calc R . .
C16 C 0.3577(5) 0.2355(3) 0.39338(18) 0.0274(9) Uani 1 1 d . . .
H16A H 0.3929 0.1745 0.3865 0.033 Uiso 1 1 calc R . .
C17 C 0.3719(4) 0.2722(3) 0.44440(16) 0.0205(8) Uani 1 1 d . . .
C18 C 0.4492(4) 0.2279(3) 0.50086(17) 0.0212(8) Uani 1 1 d . . .
C19 C 0.5112(5) 0.1334(3) 0.5115(2) 0.0344(10) Uani 1 1 d . . .
H19A H 0.5012 0.0948 0.4835 0.041 Uiso 1 1 calc R . .
C20 C 0.5886(6) 0.0974(4) 0.5645(2) 0.0501(14) Uani 1 1 d . . .
H20A H 0.6291 0.0339 0.5731 0.060 Uiso 1 1 calc R . .
C21 C 0.6046(6) 0.1563(4) 0.6041(2) 0.0510(15) Uani 1 1 d . . .
H21A H 0.6601 0.1340 0.6393 0.061 Uiso 1 1 calc R . .
C22 C 0.5384(5) 0.2482(4) 0.59144(19) 0.0396(12) Uani 1 1 d . . .
H22A H 0.5465 0.2870 0.6195 0.048 Uiso 1 1 calc R . .
C23 C 0.5726(5) 0.2559(4) 1.03105(19) 0.0357(10) Uani 1 1 d . . .
H1B H 0.6315 0.2223 1.0634 0.043 Uiso 1 1 calc R . .
C24 C 0.4993(5) 0.3464(3) 1.03439(19) 0.0344(10) Uani 1 1 d . . .
H2B H 0.5070 0.3725 1.0684 0.041 Uiso 1 1 calc R . .
C25 C 0.4138(5) 0.3979(3) 0.9860(2) 0.0349(10) Uani 1 1 d . . .
H3B H 0.3607 0.4586 0.9872 0.042 Uiso 1 1 calc R . .
C26 C 0.4099(5) 0.3561(3) 0.93599(19) 0.0280(9) Uani 1 1 d . . .
H4B H 0.3586 0.3900 0.9023 0.034 Uiso 1 1 calc R . .
C27 C 0.4821(4) 0.2642(3) 0.93613(17) 0.0235(8) Uani 1 1 d . . .
C28 C 0.4678(4) 0.2162(3) 0.88490(17) 0.0213(8) Uani 1 1 d . . .
C29 C 0.3692(4) 0.2433(3) 0.83618(17) 0.0242(8) Uani 1 1 d . . .
H7B H 0.3008 0.3002 0.8256 0.029 Uiso 1 1 calc R . .
C30 C 0.6767(5) -0.1583(3) 1.25005(17) 0.0280(9) Uani 1 1 d . . .
H15A H 0.5885 -0.1768 1.2823 0.034 Uiso 1 1 calc R . .
H15B H 0.6938 -0.0924 1.2493 0.034 Uiso 1 1 calc R . .
C31 C 0.8529(4) -0.2171(3) 1.26181(16) 0.0201(8) Uani 1 1 d . . .
C32 C 0.8482(5) -0.3078(3) 1.29394(16) 0.0249(8) Uani 1 1 d . . .
H13C H 0.7377 -0.3302 1.3076 0.030 Uiso 1 1 calc R . .
C33 C 1.0039(6) -0.3653(3) 1.30606(17) 0.0293(9) Uani 1 1 d . . .
H12C H 0.9978 -0.4255 1.3279 0.035 Uiso 1 1 calc R . .
C34 C 1.1675(5) -0.3333(3) 1.28571(17) 0.0295(9) Uani 1 1 d . . .
H11C H 1.2726 -0.3720 1.2935 0.035 Uiso 1 1 calc R . .
C35 C 1.1761(5) -0.2427(3) 1.25344(18) 0.0266(9) Uani 1 1 d . . .
H10C H 1.2874 -0.2210 1.2402 0.032 Uiso 1 1 calc R . .
C36 C 1.0192(4) -0.1840(3) 1.24060(15) 0.0178(7) Uani 1 1 d . . .
C37 C 1.0342(5) -0.0863(3) 1.20473(16) 0.0224(8) Uani 1 1 d . . .
H8C1 H 0.9632 -0.0402 1.2252 0.027 Uiso 1 1 calc R . .
H8C2 H 1.1585 -0.0716 1.2017 0.027 Uiso 1 1 calc R . .
C38 C 1.0028(4) -0.1422(3) 1.10668(16) 0.0211(8) Uani 1 1 d . . .
H7C H 1.0719 -0.1997 1.1123 0.025 Uiso 1 1 calc R . .
C39 C 0.9097(5) -0.1020(3) 1.05783(16) 0.0212(8) Uani 1 1 d . . .
C40 C 0.8852(4) -0.1362(3) 1.00205(16) 0.0221(8) Uani 1 1 d . . .
C41 C 0.9650(5) -0.2232(3) 0.99180(17) 0.0242(8) Uani 1 1 d . . .
H4C H 1.0346 -0.2610 1.0200 0.029 Uiso 1 1 calc R . .
C42 C 0.9394(5) -0.2535(3) 0.93836(18) 0.0291(9) Uani 1 1 d . . .
H3C H 0.9903 -0.3118 0.9304 0.035 Uiso 1 1 calc R . .
C43 C 0.8364(5) -0.1940(3) 0.89796(18) 0.0321(9) Uani 1 1 d . . .
H2C H 0.8183 -0.2114 0.8617 0.039 Uiso 1 1 calc R . .
C44 C 0.7597(5) -0.1079(3) 0.91162(17) 0.0290(9) Uani 1 1 d . . .
H1C H 0.6896 -0.0687 0.8842 0.035 Uiso 1 1 calc R . .
N1 N 0.1884(4) 0.5766(2) 0.51317(15) 0.0252(7) Uani 1 1 d . . .
N2 N 0.3528(4) 0.5028(2) 0.61963(15) 0.0246(7) Uani 1 1 d . . .
N3 N 0.4231(4) 0.4882(2) 0.67175(16) 0.0309(8) Uani 1 1 d . . .
N4 N 0.3870(4) 0.5678(2) 0.69483(15) 0.0292(8) Uani 1 1 d . . .
N5 N 0.2817(4) 0.3074(3) 0.35597(15) 0.0323(8) Uani 1 1 d . . .
N6 N 0.2486(4) 0.3866(3) 0.38088(14) 0.0305(8) Uani 1 1 d . . .
N7 N 0.3029(4) 0.3641(2) 0.43500(14) 0.0229(7) Uani 1 1 d . . .
N8 N 0.4620(4) 0.2858(3) 0.54070(15) 0.0267(7) Uani 1 1 d . . .
N9 N 0.5636(4) 0.2135(3) 0.98346(14) 0.0259(7) Uani 1 1 d . . .
N10 N 0.5482(4) 0.1271(2) 0.88255(15) 0.0266(7) Uani 1 1 d . . .
N11 N 0.5017(4) 0.0993(2) 0.83460(15) 0.0273(7) Uani 1 1 d . . .
N12 N 0.3932(3) 0.1693(2) 0.80691(14) 0.0220(7) Uani 1 1 d . . .
N13 N 0.9713(4) -0.0796(2) 1.14431(13) 0.0197(6) Uani 1 1 d . . .
N14 N 0.8666(4) -0.0028(2) 1.12190(14) 0.0234(7) Uani 1 1 d . . .
N15 N 0.8289(4) -0.0164(2) 1.06847(14) 0.0239(7) Uani 1 1 d . . .
N16 N 0.7834(4) -0.0796(2) 0.96280(14) 0.0247(7) Uani 1 1 d . . .
Ag1 Ag 0.33959(4) 0.43458(2) 0.524919(16) 0.03469(12) Uani 1 1 d . . .
Ag2 Ag 0.66579(4) 0.06330(2) 0.986027(14) 0.03051(12) Uani 1 1 d . . .
Sb1 Sb 0.91274(3) 0.483082(18) 0.861650(11) 0.02492(11) Uani 1 1 d . . .
Sb2 Sb 0.08956(3) 0.960742(19) 0.641128(11) 0.02669(11) Uani 1 1 d . . .
F7 F -0.0831(6) 0.9197(4) 0.6003(3) 0.0453(13) Uani 0.648(4) 1 d P A 1
F8 F 0.0683(6) 0.8318(3) 0.6790(2) 0.0541(13) Uani 0.648(4) 1 d P A 1
F9 F 0.2885(6) 0.9155(4) 0.5995(2) 0.0573(14) Uani 0.648(4) 1 d P A 1
F10 F -0.1280(5) 0.9937(3) 0.68588(18) 0.0436(11) Uani 0.648(4) 1 d P A 1
F11 F 0.0924(7) 1.0814(3) 0.6046(2) 0.0593(14) Uani 0.648(4) 1 d P A 1
F12 F 0.2710(9) 1.0030(5) 0.6820(4) 0.079(2) Uani 0.648(4) 1 d P A 1
F7' F 0.1893(9) 1.0155(6) 0.5636(3) 0.0396(19) Uiso 0.352(4) 1 d P A 2
F8' F 0.0142(9) 0.9142(6) 0.7158(3) 0.0395(19) Uiso 0.352(4) 1 d P A 2
F9' F 0.2502(9) 0.8538(5) 0.6346(3) 0.0339(18) Uiso 0.352(4) 1 d P A 2
F10' F -0.0416(13) 0.9432(8) 0.5777(4) 0.044(3) Uiso 0.352(4) 1 d P A 2
F11' F -0.0364(10) 1.0802(6) 0.6459(4) 0.044(2) Uiso 0.352(4) 1 d P A 2
F12' F 0.2080(10) 0.9735(6) 0.7037(4) 0.0262(19) Uiso 0.352(4) 1 d P A 2
F1 F 1.0312(4) 0.3608(2) 0.86446(15) 0.0337(8) Uani 0.807(4) 1 d P B 1
F2 F 0.7112(4) 0.4365(3) 0.83498(16) 0.0508(10) Uani 0.807(4) 1 d P B 1
F3 F 0.9998(6) 0.5153(3) 0.78341(14) 0.0555(11) Uani 0.807(4) 1 d P B 1
F4 F 0.7895(6) 0.6014(3) 0.85896(17) 0.0577(12) Uani 0.807(4) 1 d P B 1
F5 F 1.1122(4) 0.5251(2) 0.88885(15) 0.0369(8) Uani 0.807(4) 1 d P B 1
F6 F 0.8236(4) 0.4460(3) 0.94077(13) 0.0412(9) Uani 0.807(4) 1 d P B 1
F1' F 0.9291(15) 0.6171(9) 0.8310(6) 0.031(3) Uiso 0.193(4) 1 d P B 2
F2' F 0.825(2) 0.4732(12) 0.7909(7) 0.052(4) Uiso 0.193(4) 1 d P B 2
F3' F 1.155(2) 0.4596(12) 0.8246(7) 0.056(4) Uiso 0.193(4) 1 d P B 2
F4' F 0.686(2) 0.5163(14) 0.8921(8) 0.067(5) Uiso 0.193(4) 1 d P B 2
F5' F 0.920(3) 0.3577(15) 0.8881(8) 0.067(5) Uiso 0.193(4) 1 d P B 2
F6' F 1.027(3) 0.5060(18) 0.9285(10) 0.089(7) Uiso 0.193(4) 1 d P B 2

loop_
_atom_site_aniso_label
_atom_site_aniso_U_11
_atom_site_aniso_U_22
_atom_site_aniso_U_33
_atom_site_aniso_U_23
_atom_site_aniso_U_13
_atom_site_aniso_U_12
C1 0.046(2) 0.031(2) 0.022(2) -0.0115(19) -0.0046(17) -0.0080(19)
C2 0.0341(19) 0.032(2) 0.023(2) -0.0021(19) -0.0115(16) -0.0022(17)
C3 0.0253(18) 0.025(2) 0.027(2) -0.0011(18) -0.0043(15) 0.0003(16)
C4 0.0216(16) 0.026(2) 0.023(2) -0.0093(17) -0.0013(14) -0.0029(15)
C5 0.0178(15) 0.0152(18) 0.0199(19) -0.0063(15) 0.0015(13) -0.0044(13)
C6 0.0172(15) 0.0147(18) 0.027(2) -0.0065(16) -0.0006(14) -0.0043(13)
C7 0.0229(16) 0.0144(18) 0.028(2) -0.0052(16) -0.0057(14) 0.0026(14)
C8 0.082(3) 0.025(2) 0.037(3) -0.014(2) -0.035(2) 0.008(2)
C9 0.047(2) 0.023(2) 0.017(2) -0.0008(17) -0.0184(17) 0.0066(18)
C10 0.039(2) 0.035(2) 0.016(2) 0.0008(18) -0.0050(16) -0.0054(19)
C11 0.039(2) 0.029(2) 0.015(2) -0.0072(17) -0.0027(16) 0.0066(18)
C12 0.050(2) 0.020(2) 0.024(2) -0.0081(17) -0.0147(18) 0.0055(18)
C13 0.036(2) 0.039(3) 0.020(2) -0.0038(19) -0.0112(16) -0.0065(19)
C14 0.0306(18) 0.033(2) 0.017(2) -0.0052(17) -0.0129(15) 0.0101(17)
C15 0.037(2) 0.087(4) 0.027(2) -0.023(3) -0.0149(19) 0.021(3)
C16 0.0233(17) 0.029(2) 0.032(2) -0.0142(19) -0.0003(16) 0.0017(16)
C17 0.0224(16) 0.0134(18) 0.025(2) -0.0013(15) 0.0015(14) -0.0034(14)
C18 0.0195(16) 0.0170(19) 0.026(2) -0.0019(16) 0.0046(14) -0.0015(14)
C19 0.037(2) 0.018(2) 0.045(3) 0.0006(19) 0.0010(19) -0.0029(17)
C20 0.040(2) 0.042(3) 0.056(3) 0.018(3) 0.006(2) 0.006(2)
C21 0.032(2) 0.078(4) 0.031(3) 0.015(3) 0.0014(19) 0.011(2)
C22 0.031(2) 0.065(4) 0.022(2) -0.010(2) 0.0005(17) 0.003(2)
C23 0.0296(19) 0.050(3) 0.028(2) -0.008(2) 0.0009(17) -0.0064(19)
C24 0.0282(19) 0.047(3) 0.033(2) -0.021(2) 0.0026(17) -0.0074(19)
C25 0.0261(19) 0.033(2) 0.049(3) -0.015(2) -0.0018(18) -0.0056(17)
C26 0.0225(17) 0.027(2) 0.036(2) -0.0059(19) -0.0069(16) -0.0047(15)
C27 0.0153(15) 0.028(2) 0.027(2) -0.0011(17) -0.0018(14) -0.0043(14)
C28 0.0124(14) 0.022(2) 0.029(2) -0.0037(17) -0.0006(13) -0.0015(13)
C29 0.0212(16) 0.023(2) 0.028(2) -0.0038(17) -0.0027(14) 0.0001(15)
C30 0.0211(17) 0.042(3) 0.023(2) -0.0122(19) -0.0016(14) 0.0015(16)
C31 0.0231(16) 0.022(2) 0.0167(18) -0.0071(16) -0.0032(14) -0.0001(14)
C32 0.0303(18) 0.027(2) 0.0183(19) -0.0035(16) 0.0027(14) -0.0086(16)
C33 0.048(2) 0.021(2) 0.018(2) -0.0028(17) -0.0044(17) 0.0038(18)
C34 0.0327(19) 0.033(2) 0.021(2) -0.0056(18) -0.0109(16) 0.0133(17)
C35 0.0210(17) 0.035(2) 0.026(2) -0.0128(18) -0.0039(15) 0.0003(16)
C36 0.0224(16) 0.0203(19) 0.0121(17) -0.0062(15) -0.0037(13) -0.0007(14)
C37 0.0291(17) 0.0195(19) 0.021(2) -0.0063(16) -0.0012(14) -0.0061(15)
C38 0.0228(16) 0.0165(18) 0.023(2) -0.0031(16) 0.0020(14) -0.0017(14)
C39 0.0248(17) 0.0189(19) 0.0203(19) -0.0024(16) -0.0003(14) -0.0063(14)
C40 0.0216(16) 0.023(2) 0.021(2) 0.0012(16) -0.0001(14) -0.0062(14)
C41 0.0296(18) 0.024(2) 0.019(2) -0.0028(17) -0.0008(15) -0.0058(16)
C42 0.041(2) 0.021(2) 0.027(2) -0.0094(18) 0.0007(17) -0.0050(17)
C43 0.042(2) 0.035(2) 0.023(2) -0.0106(19) -0.0043(17) -0.0114(19)
C44 0.034(2) 0.034(2) 0.018(2) 0.0026(18) -0.0045(15) -0.0090(18)
N1 0.0300(16) 0.0210(17) 0.0257(18) -0.0075(15) 0.0007(13) -0.0028(13)
N2 0.0297(15) 0.0134(16) 0.0316(19) -0.0062(14) -0.0052(13) -0.0001(13)
N3 0.0389(18) 0.0169(17) 0.039(2) -0.0115(16) -0.0105(15) 0.0047(14)
N4 0.0412(18) 0.0192(17) 0.0283(19) -0.0073(15) -0.0105(14) 0.0041(14)
N5 0.0301(16) 0.042(2) 0.0265(19) -0.0186(17) -0.0043(14) 0.0122(16)
N6 0.0324(16) 0.035(2) 0.0214(18) -0.0031(16) -0.0024(13) 0.0099(15)
N7 0.0279(15) 0.0183(17) 0.0221(17) -0.0054(14) 0.0020(12) 0.0000(13)
N8 0.0232(14) 0.0313(19) 0.0237(18) -0.0037(15) 0.0043(13) 0.0012(14)
N9 0.0199(14) 0.0317(19) 0.0237(18) 0.0004(15) -0.0002(12) -0.0003(13)
N10 0.0246(15) 0.0217(17) 0.0342(19) -0.0033(15) -0.0102(13) -0.0013(13)
N11 0.0247(15) 0.0257(18) 0.0316(19) -0.0035(15) -0.0057(13) -0.0023(13)
N12 0.0148(13) 0.0264(18) 0.0243(17) -0.0016(14) -0.0021(11) -0.0029(12)
N13 0.0238(14) 0.0174(16) 0.0179(16) -0.0012(13) -0.0024(12) -0.0042(12)
N14 0.0283(15) 0.0215(17) 0.0211(17) -0.0073(14) 0.0010(13) -0.0016(13)
N15 0.0271(15) 0.0238(18) 0.0201(17) -0.0027(14) -0.0002(12) -0.0004(13)
N16 0.0286(15) 0.0258(18) 0.0209(18) -0.0024(15) -0.0025(13) -0.0101(14)
Ag1 0.0398(2) 0.0233(2) 0.0439(2) -0.01895(16) 0.00745(15) -0.00185(14)
Ag2 0.03045(18) 0.0252(2) 0.0319(2) 0.00518(15) -0.00396(13) 0.00121(14)
Sb1 0.03298(17) 0.02092(18) 0.01937(18) -0.00491(12) -0.00517(11) 0.01061(12)
Sb2 0.03607(17) 0.02286(18) 0.02137(18) -0.00917(13) -0.00800(12) 0.01089(12)
F7 0.030(2) 0.035(3) 0.076(4) -0.016(3) -0.014(2) -0.009(2)
F8 0.066(3) 0.017(2) 0.076(3) -0.001(2) -0.012(2) 0.0048(19)
F9 0.049(2) 0.068(4) 0.055(3) -0.029(3) 0.008(2) 0.017(2)
F10 0.041(2) 0.041(3) 0.046(3) -0.013(2) 0.0035(18) 0.0083(18)
F11 0.079(3) 0.031(2) 0.058(3) 0.015(2) 0.000(2) 0.003(2)
F12 0.083(4) 0.063(4) 0.110(6) -0.059(4) -0.075(4) 0.034(4)
F1 0.0321(15) 0.0204(16) 0.046(2) -0.0005(14) -0.0051(14) 0.0055(12)
F2 0.0425(18) 0.059(3) 0.056(2) -0.022(2) -0.0284(17) 0.0134(17)
F3 0.103(3) 0.034(2) 0.0263(18) 0.0001(15) 0.0105(18) -0.007(2)
F4 0.081(3) 0.037(2) 0.054(2) -0.0156(18) -0.025(2) 0.033(2)
F5 0.0370(15) 0.0240(16) 0.050(2) -0.0028(15) -0.0057(14) -0.0075(13)
F6 0.0426(17) 0.054(2) 0.0256(17) -0.0075(16) 0.0053(13) -0.0027(15)

loop_
_atom_type_symbol
_atom_type_description
_atom_type_scat_dispersion_real
_atom_type_scat_dispersion_imag
_atom_type_scat_source
C C 0.0033 0.0016 'International Tables Vol C Tables 4.2.6.8 and 6.1.1.4'
H H 0.0000 0.0000 'International Tables Vol C Tables 4.2.6.8 and 6.1.1.4'
N N 0.0061 0.0033 'International Tables Vol C Tables 4.2.6.8 and 6.1.1.4'
F F 0.0171 0.0103 'International Tables Vol C Tables 4.2.6.8 and 6.1.1.4'
Ag Ag -0.8971 1.1015 'International Tables Vol C Tables 4.2.6.8 and 6.1.1.4'
Sb Sb -0.5866 1.5461 'International Tables Vol C Tables 4.2.6.8 and 6.1.1.4'

loop_
_geom_angle_atom_site_label_1
_geom_angle_atom_site_label_2
_geom_angle_atom_site_label_3
_geom_angle
_geom_angle_site_symmetry_1
_geom_angle_site_symmetry_3
N1 C1 C2 122.1(4) . .
N1 C1 H1 119.0 . .
C2 C1 H1 119.0 . .
C1 C2 C3 119.9(4) . .
C1 C2 H2 120.0 . .
C3 C2 H2 120.0 . .
C2 C3 C4 118.2(4) . .
C2 C3 H3 120.9 . .
C4 C3 H3 120.9 . .
C5 C4 C3 119.6(4) . .
C5 C4 H4 120.2 . .
C3 C4 H4 120.2 . .
C4 C5 N1 121.8(3) . .
C4 C5 C6 121.0(3) . .
N1 C5 C6 117.2(3) . .
C7 C6 N2 108.0(3) . .
C7 C6 C5 129.9(3) . .
N2 C6 C5 122.0(3) . .
N4 C7 C6 104.7(3) . .
N4 C7 H8 127.6 . .
C6 C7 H8 127.6 . .
N4 C8 C9 111.9(4) . .
N4 C8 H9A 109.2 . .
C9 C8 H9A 109.2 . .
N4 C8 H9B 109.2 . .
C9 C8 H9B 109.2 . .
H9A C8 H9B 107.9 . .
C10 C9 C14 118.9(4) . 2_666
C10 C9 C8 117.2(4) . .
C14 C9 C8 123.8(4) 2_666 .
C9 C10 C11 120.9(4) . 2_666
C9 C10 H11 119.5 . .
C11 C10 H11 119.5 2_666 .
C10 C11 C12 120.0(4) 2_666 .
C10 C11 H11A 120.0 2_666 .
C12 C11 H11A 120.0 . .
C13 C12 C11 119.6(4) . .
C13 C12 H12A 120.2 . .
C11 C12 H12A 120.2 . .
C12 C13 C14 121.3(4) . .
C12 C13 H13A 119.4 . .
C14 C13 H13A 119.4 . .
C13 C14 C9 119.3(4) . 2_666
C13 C14 C15 118.4(4) . .
C9 C14 C15 122.2(4) 2_666 .
N5 C15 C14 111.4(3) . .
N5 C15 H15C 109.4 . .
C14 C15 H15C 109.4 . .
N5 C15 H15D 109.4 . .
C14 C15 H15D 109.4 . .
H15C C15 H15D 108.0 . .
C17 C16 N5 104.5(4) . .
C17 C16 H16A 127.8 . .
N5 C16 H16A 127.8 . .
C16 C17 N7 107.9(3) . .
C16 C17 C18 130.1(4) . .
N7 C17 C18 122.0(3) . .
N8 C18 C19 121.9(4) . .
N8 C18 C17 116.0(3) . .
C19 C18 C17 122.0(4) . .
C20 C19 C18 118.9(5) . .
C20 C19 H19A 120.6 . .
C18 C19 H19A 120.6 . .
C21 C20 C19 119.1(5) . .
C21 C20 H20A 120.4 . .
C19 C20 H20A 120.4 . .
C22 C21 C20 119.2(5) . .
C22 C21 H21A 120.4 . .
C20 C21 H21A 120.4 . .
C21 C22 N8 123.5(5) . .
C21 C22 H22A 118.2 . .
N8 C22 H22A 118.2 . .
C24 C23 N9 123.5(4) . .
C24 C23 H1B 118.3 . .
N9 C23 H1B 118.3 . .
C25 C24 C23 118.9(4) . .
C25 C24 H2B 120.5 . .
C23 C24 H2B 120.5 . .
C24 C25 C26 118.0(4) . .
C24 C25 H3B 121.0 . .
C26 C25 H3B 121.0 . .
C27 C26 C25 120.1(4) . .
C27 C26 H4B 119.9 . .
C25 C26 H4B 119.9 . .
C26 C27 N9 121.9(4) . .
C26 C27 C28 120.9(4) . .
N9 C27 C28 117.1(4) . .
N10 C28 C29 108.1(3) . .
N10 C28 C27 121.8(3) . .
C29 C28 C27 129.9(3) . .
N12 C29 C28 104.6(3) . .
N12 C29 H7B 127.7 . .
C28 C29 H7B 127.7 . .
N12 C30 C31 112.4(3) 2_657 .
N12 C30 H15A 109.1 2_657 .
C31 C30 H15A 109.1 . .
N12 C30 H15B 109.1 2_657 .
C31 C30 H15B 109.1 . .
H15A C30 H15B 107.9 . .
C32 C31 C36 119.1(3) . .
C32 C31 C30 118.5(3) . .
C36 C31 C30 122.4(3) . .
C31 C32 C33 121.5(3) . .
C31 C32 H13C 119.2 . .
C33 C32 H13C 119.2 . .
C34 C33 C32 119.8(4) . .
C34 C33 H12C 120.1 . .
C32 C33 H12C 120.1 . .
C33 C34 C35 119.9(4) . .
C33 C34 H11C 120.1 . .
C35 C34 H11C 120.1 . .
C36 C35 C34 120.8(3) . .
C36 C35 H10C 119.6 . .
C34 C35 H10C 119.6 . .
C35 C36 C31 118.9(4) . .
C35 C36 C37 119.2(3) . .
C31 C36 C37 121.9(3) . .
N13 C37 C36 111.6(3) . .
N13 C37 H8C1 109.3 . .
C36 C37 H8C1 109.3 . .
N13 C37 H8C2 109.3 . .
C36 C37 H8C2 109.3 . .
H8C1 C37 H8C2 108.0 . .
N13 C38 C39 104.5(3) . .
N13 C38 H7C 127.7 . .
C39 C38 H7C 127.7 . .
N15 C39 C38 107.8(3) . .
N15 C39 C40 120.7(3) . .
C38 C39 C40 131.5(4) . .
C41 C40 N16 122.6(4) . .
C41 C40 C39 120.5(3) . .
N16 C40 C39 116.9(3) . .
C40 C41 C42 119.1(4) . .
C40 C41 H4C 120.5 . .
C42 C41 H4C 120.5 . .
C41 C42 C43 117.8(4) . .
C41 C42 H3C 121.1 . .
C43 C42 H3C 121.1 . .
C44 C43 C42 119.7(4) . .
C44 C43 H2C 120.1 . .
C42 C43 H2C 120.1 . .
N16 C44 C43 122.2(4) . .
N16 C44 H1C 118.9 . .
C43 C44 H1C 118.9 . .
C1 N1 C5 118.3(3) . .
C1 N1 Ag1 120.4(3) . .
C5 N1 Ag1 121.0(3) . .
N3 N2 C6 108.4(3) . .
N3 N2 Ag1 143.8(2) . .
C6 N2 Ag1 107.3(2) . .
N2 N3 N4 107.2(3) . .
N3 N4 C7 111.6(3) . .
N3 N4 C8 119.4(3) . .
C7 N4 C8 129.0(3) . .
C16 N5 N6 111.8(3) . .
C16 N5 C15 129.0(4) . .
N6 N5 C15 119.2(4) . .
N7 N6 N5 106.0(3) . .
N6 N7 C17 109.8(3) . .
N6 N7 Ag1 141.4(3) . .
C17 N7 Ag1 108.7(2) . .
C18 N8 C22 117.3(4) . .
C18 N8 Ag1 120.6(3) . .
C22 N8 Ag1 121.9(3) . .
C27 N9 C23 117.5(4) . .
C27 N9 Ag2 122.1(3) . .
C23 N9 Ag2 120.3(3) . .
N11 N10 C28 108.7(3) . .
N11 N10 Ag2 142.0(3) . .
C28 N10 Ag2 106.8(2) . .
N10 N11 N12 107.1(3) . .
N11 N12 C29 111.7(3) . .
N11 N12 C30 118.9(3) . 2_657
C29 N12 C30 129.4(3) . 2_657
N14 N13 C38 112.4(3) . .
N14 N13 C37 119.0(3) . .
C38 N13 C37 128.6(3) . .
N15 N14 N13 105.9(3) . .
N14 N15 C39 109.3(3) . .
N14 N15 Ag2 139.2(3) . .
C39 N15 Ag2 111.5(2) . .
C44 N16 C40 118.5(4) . .
C44 N16 Ag2 123.4(3) . .
C40 N16 Ag2 118.1(3) . .
N8 Ag1 N1 173.58(11) . .
N8 Ag1 N7 72.35(11) . .
N1 Ag1 N7 107.20(11) . .
N8 Ag1 N2 107.87(11) . .
N1 Ag1 N2 72.05(11) . .
N7 Ag1 N2 175.54(10) . .
N8 Ag1 Ag1 106.86(9) . 2_666
N1 Ag1 Ag1 79.56(9) . 2_666
N7 Ag1 Ag1 99.81(7) . 2_666
N2 Ag1 Ag1 84.43(7) . 2_666
N9 Ag2 N16 165.19(11) . .
N9 Ag2 N15 119.37(12) . .
N16 Ag2 N15 72.82(11) . .
N9 Ag2 N10 71.50(11) . .
N16 Ag2 N10 95.23(11) . .
N15 Ag2 N10 166.11(11) . .
N9 Ag2 Ag2 108.69(9) . 2_657
N16 Ag2 Ag2 76.70(8) . 2_657
N15 Ag2 Ag2 95.20(8) . 2_657
N10 Ag2 Ag2 88.68(7) . 2_657
F5' Sb1 F4' 98.2(9) . .
F5' Sb1 F2' 93.4(8) . .
F4' Sb1 F2' 90.9(7) . .
F5' Sb1 F5 106.7(6) . .
F4' Sb1 F5 120.4(6) . .
F2' Sb1 F5 138.7(5) . .
F5' Sb1 F3 114.4(6) . .
F4' Sb1 F3 125.8(6) . .
F2' Sb1 F3 47.6(5) . .
F5 Sb1 F3 91.11(17) . .
F5' Sb1 F4 148.5(6) . .
F4' Sb1 F4 50.3(6) . .
F2' Sb1 F4 89.7(5) . .
F5 Sb1 F4 91.06(17) . .
F3 Sb1 F4 90.41(17) . .
F5' Sb1 F6' 92.8(10) . .
F4' Sb1 F6' 93.9(9) . .
F2' Sb1 F6' 171.6(9) . .
F5 Sb1 F6' 33.3(7) . .
F3 Sb1 F6' 124.3(7) . .
F4 Sb1 F6' 88.1(7) . .
F5' Sb1 F6 63.6(6) . .
F4' Sb1 F6 54.8(6) . .
F2' Sb1 F6 131.3(5) . .
F5 Sb1 F6 90.03(15) . .
F3 Sb1 F6 178.00(15) . .
F4 Sb1 F6 91.21(17) . .
F6' Sb1 F6 56.9(7) . .
F5' Sb1 F1 30.0(6) . .
F4' Sb1 F1 128.0(6) . .
F2' Sb1 F1 89.5(5) . .
F5 Sb1 F1 90.66(14) . .
F3 Sb1 F1 90.21(15) . .
F4 Sb1 F1 178.16(16) . .
F6' Sb1 F1 93.0(7) . .
F6 Sb1 F1 88.14(15) . .
F5' Sb1 F2 71.6(6) . .
F4' Sb1 F2 60.2(6) . .
F2' Sb1 F2 42.1(5) . .
F5 Sb1 F2 178.31(14) . .
F3 Sb1 F2 89.62(18) . .
F4 Sb1 F2 90.46(18) . .
F6' Sb1 F2 146.0(7) . .
F6 Sb1 F2 89.20(16) . .
F1 Sb1 F2 87.81(15) . .
F5' Sb1 F3' 87.2(8) . .
F4' Sb1 F3' 174.5(7) . .
F2' Sb1 F3' 87.8(7) . .
F5 Sb1 F3' 58.5(5) . .
F3 Sb1 F3' 50.1(5) . .
F4 Sb1 F3' 124.3(5) . .
F6' Sb1 F3' 86.8(8) . .
F6 Sb1 F3' 129.5(5) . .
F1 Sb1 F3' 57.2(5) . .
F2 Sb1 F3' 121.1(5) . .
F5' Sb1 F1' 174.7(7) . .
F4' Sb1 F1' 87.0(7) . .
F2' Sb1 F1' 87.5(6) . .
F5 Sb1 F1' 69.5(4) . .
F3 Sb1 F1' 62.6(4) . .
F4 Sb1 F1' 36.7(4) . .
F6' Sb1 F1' 85.8(8) . .
F6 Sb1 F1' 119.3(4) . .
F1 Sb1 F1' 144.9(4) . .
F2 Sb1 F1' 112.2(4) . .
F3' Sb1 F1' 87.7(6) . .
F12' Sb2 F11 96.4(3) . .
F12' Sb2 F8' 58.0(3) . .
F11 Sb2 F8' 129.7(3) . .
F12' Sb2 F7 157.5(3) . .
F11 Sb2 F7 100.6(2) . .
F8' Sb2 F7 99.5(3) . .
F12' Sb2 F9 94.9(3) . .
F11 Sb2 F9 96.0(2) . .
F8' Sb2 F9 126.0(3) . .
F7 Sb2 F9 97.9(2) . .
F12' Sb2 F9' 86.5(4) . .
F11 Sb2 F9' 131.4(3) . .
F8' Sb2 F9' 92.6(3) . .
F7 Sb2 F9' 93.1(3) . .
F9 Sb2 F9' 35.7(3) . .
F12' Sb2 F11' 88.4(4) . .
F11 Sb2 F11' 40.9(3) . .
F8' Sb2 F11' 92.0(3) . .
F7 Sb2 F11' 94.8(3) . .
F9 Sb2 F11' 136.7(3) . .
F9' Sb2 F11' 170.1(3) . .
F12' Sb2 F12 23.4(3) . .
F11 Sb2 F12 79.2(3) . .
F8' Sb2 F12 81.4(4) . .
F7 Sb2 F12 178.9(3) . .
F9 Sb2 F12 81.1(3) . .
F9' Sb2 F12 86.3(3) . .
F11' Sb2 F12 85.7(3) . .
F12' Sb2 F10 87.5(3) . .
F11 Sb2 F10 89.9(2) . .
F8' Sb2 F10 50.6(3) . .
F7 Sb2 F10 77.9(2) . .
F9 Sb2 F10 173.3(2) . .
F9' Sb2 F10 138.6(3) . .
F11' Sb2 F10 49.4(3) . .
F12 Sb2 F10 103.1(3) . .
F12' Sb2 F10' 177.3(4) . .
F11 Sb2 F10' 85.7(4) . .
F8' Sb2 F10' 119.3(4) . .
F7 Sb2 F10' 19.9(3) . .
F9 Sb2 F10' 86.4(3) . .
F9' Sb2 F10' 93.2(4) . .
F11' Sb2 F10' 92.3(4) . .
F12 Sb2 F10' 159.2(4) . .
F10 Sb2 F10' 91.0(3) . .
F12' Sb2 F8 86.6(3) . .
F11 Sb2 F8 175.8(2) . .
F8' Sb2 F8 49.9(3) . .
F7 Sb2 F8 75.8(2) . .
F9 Sb2 F8 86.6(2) . .
F9' Sb2 F8 51.5(3) . .
F11' Sb2 F8 136.7(3) . .
F12 Sb2 F8 104.5(3) . .
F10 Sb2 F8 87.3(2) . .
F10' Sb2 F8 91.1(4) . .
F12' Sb2 F7' 116.6(3) . .
F11 Sb2 F7' 48.4(3) . .
F8' Sb2 F7' 174.6(3) . .
F7 Sb2 F7' 85.9(3) . .
F9 Sb2 F7' 52.6(3) . .
F9' Sb2 F7' 87.1(3) . .
F11' Sb2 F7' 87.6(3) . .
F12 Sb2 F7' 93.2(4) . .
F10 Sb2 F7' 131.5(3) . .
F10' Sb2 F7' 66.1(4) . .
F8 Sb2 F7' 132.4(3) . .
F12' F8' Sb2 60.8(4) . .
F8' F12' Sb2 61.2(4) . .

loop_
_geom_bond_atom_site_label_1
_geom_bond_atom_site_label_2
_geom_bond_distance
_geom_bond_site_symmetry_2
C1 N1 1.346(5) .
C1 C2 1.384(6) .
C1 H1 0.9300 .
C2 C3 1.363(6) .
C2 H2 0.9300 .
C3 C4 1.392(5) .
C3 H3 0.9300 .
C4 C5 1.382(5) .
C4 H4 0.9300 .
C5 N1 1.346(5) .
C5 C6 1.471(5) .
C6 C7 1.373(5) .
C6 N2 1.374(5) .
C7 N4 1.342(5) .
C7 H8 0.9300 .
C8 N4 1.489(5) .
C8 C9 1.511(6) .
C8 H9A 0.9700 .
C8 H9B 0.9700 .
C9 C10 1.405(6) .
C9 C14 1.396(6) 2_666
C10 C11 1.381(6) 2_666
C10 H11 0.9300 .
C11 C10 1.381(6) 2_666
C11 C12 1.378(6) .
C11 H11A 0.9300 .
C12 C13 1.391(6) .
C12 H12A 0.9300 .
C13 C14 1.386(6) .
C13 H13A 0.9300 .
C14 C9 1.396(6) 2_666
C14 C15 1.514(6) .
C15 N5 1.478(5) .
C15 H15C 0.9700 .
C15 H15D 0.9700 .
C16 C17 1.378(5) .
C16 N5 1.339(5) .
C16 H16A 0.9300 .
C17 N7 1.363(5) .
C17 C18 1.477(5) .
C18 N8 1.353(5) .
C18 C19 1.384(6) .
C19 C20 1.385(7) .
C19 H19A 0.9300 .
C20 C21 1.362(8) .
C20 H20A 0.9300 .
C21 C22 1.361(8) .
C21 H21A 0.9300 .
C22 N8 1.342(5) .
C22 H22A 0.9300 .
C23 C24 1.378(7) .
C23 N9 1.346(6) .
C23 H1B 0.9300 .
C24 C25 1.389(6) .
C24 H2B 0.9300 .
C25 C26 1.386(6) .
C25 H3B 0.9300 .
C26 C27 1.382(6) .
C26 H4B 0.9300 .
C27 N9 1.353(5) .
C27 C28 1.476(5) .
C28 N10 1.374(5) .
C28 C29 1.368(5) .
C29 N12 1.346(5) .
C29 H7B 0.9300 .
C30 N12 1.482(5) 2_657
C30 C31 1.515(5) .
C30 H15A 0.9700 .
C30 H15B 0.9700 .
C31 C32 1.391(5) .
C31 C36 1.400(5) .
C32 C33 1.382(6) .
C32 H13C 0.9300 .
C33 C34 1.372(6) .
C33 H12C 0.9300 .
C34 C35 1.393(6) .
C34 H11C 0.9300 .
C35 C36 1.400(5) .
C35 H10C 0.9300 .
C36 C37 1.517(5) .
C37 N13 1.482(5) .
C37 H8C1 0.9700 .
C37 H8C2 0.9700 .
C38 N13 1.343(5) .
C38 C39 1.378(5) .
C38 H7C 0.9300 .
C39 N15 1.372(5) .
C39 C40 1.476(5) .
C40 C41 1.385(6) .
C40 N16 1.340(5) .
C41 C42 1.400(6) .
C41 H4C 0.9300 .
C42 C43 1.379(6) .
C42 H3C 0.9300 .
C43 C44 1.392(6) .
C43 H2C 0.9300 .
C44 N16 1.335(5) .
C44 H1C 0.9300 .
N1 Ag1 2.228(3) .
N2 N3 1.319(5) .
N2 Ag1 2.541(3) .
N3 N4 1.340(5) .
N5 N6 1.356(5) .
N6 N7 1.313(5) .
N7 Ag1 2.491(3) .
N8 Ag1 2.233(4) .
N9 Ag2 2.220(4) .
N10 N11 1.314(5) .
N10 Ag2 2.582(3) .
N11 N12 1.337(4) .
N12 C30 1.482(5) 2_657
N13 N14 1.344(4) .
N14 N15 1.328(4) .
N15 Ag2 2.394(3) .
N16 Ag2 2.292(4) .
Ag1 Ag1 3.2217(14) 2_666
Ag2 Ag2 3.1897(15) 2_657
Sb1 F5' 1.81(2) .
Sb1 F4' 1.832(17) .
Sb1 F2' 1.830(16) .
Sb1 F5 1.857(3) .
Sb1 F3 1.854(3) .
Sb1 F4 1.853(4) .
Sb1 F6' 1.90(2) .
Sb1 F6 1.886(3) .
Sb1 F1 1.889(3) .
Sb1 F2 1.896(3) .
Sb1 F3' 1.967(16) .
Sb1 F1' 1.956(13) .
Sb2 F12' 1.788(9) .
Sb2 F11 1.800(5) .
Sb2 F8' 1.795(7) .
Sb2 F7 1.854(4) .
Sb2 F9 1.830(4) .
Sb2 F9' 1.881(7) .
Sb2 F11' 1.899(9) .
Sb2 F12 1.913(5) .
Sb2 F10 1.918(4) .
Sb2 F10' 1.882(10) .
Sb2 F8 1.931(4) .
Sb2 F7' 1.938(7) .
F8' F12' 1.738(10) .
